data_2104672
loop_
_publ_author_name
'Nuss, J\"urgen'
'Pfeiffer, Steffen'
'van Smaalen, Sander'
'Jansen, Martin'

_publ_section_title
;
 Structures of incommensurate and commensurate composite crystals
 Rb~<i>x~</i>MnO~2~ (<i>x</i> = 1.3711, 1.3636)
;
_journal_coeditor_code CK5041
_journal_issue 1
_journal_name_full 'Acta Crystallographica Section B'
_journal_page_first 27
_journal_page_last 33
_journal_paper_doi 10.1107/S0108768109053312
_journal_volume 66
_journal_year 2010
_chemical_formula_sum 'Mn0.729 O1.458 Rb'
_chemical_formula_weight 148.8
_chemical_name_systematic ' ?'
_space_group_ssg_name Fddd(00\g)ss0
_symmetry_cell_setting orthorhombic
_cell_angle_alpha 90
_cell_angle_beta 90
_cell_angle_gamma 90
_cell_formula_units_Z 16
_cell_length_a 12.2070(8)
_cell_length_b 20.1548(14)
_cell_length_c 3.9753(3)
_cell_measurement_reflns_used 6202
_cell_measurement_temperature 296(2)
_cell_measurement_theta_max 35.0
_cell_measurement_theta_min 2.3
_cell_modulation_dimension 1
_cell_subsystems_number 2
_cell_volume 978.04(12)
_computing_cell_refinement 'SAINT (Bruker AXS)'
_computing_data_collection 'SMART32 (Bruker AXS)'
_computing_data_reduction 'SAINT (Bruker AXS)'
_computing_publication_material 'Jana2006 (Petricek, Dusek & Palatinus, 2006)'
_computing_structure_refinement 'Jana2006 (Petricek, Dusek & Palatinus, 2006)'
_diffrn_ambient_temperature 293
_diffrn_measurement_device 'three-cycle diffractometer'
_diffrn_measurement_device_type 'Bruker CCD, APEX I'
_diffrn_measurement_method \wscan
_diffrn_radiation_monochromator graphite
_diffrn_radiation_source 'X-ray tube'
_diffrn_radiation_type 'Mo K\a'
_diffrn_radiation_wavelength 0.71073
_diffrn_reflns_av_R_equivalents 0.0593
_diffrn_reflns_av_sigmaI/netI 0.0491
_diffrn_reflns_limit_h_max 19
_diffrn_reflns_limit_h_min -19
_diffrn_reflns_limit_index_m_1_max 7
_diffrn_reflns_limit_index_m_1_min -7
_diffrn_reflns_limit_k_max 31
_diffrn_reflns_limit_k_min -32
_diffrn_reflns_limit_l_max 11
_diffrn_reflns_limit_l_min -11
_diffrn_reflns_number 57761
_diffrn_reflns_theta_max 35.04
_diffrn_reflns_theta_min 0.93
_exptl_absorpt_coefficient_mu 23.39
_exptl_absorpt_correction_T_max 0.156
_exptl_absorpt_correction_T_min 0.055
_exptl_absorpt_correction_type multi-scan
_exptl_absorpt_process_details
;
semi empirical absorption correction with SADABS,
G.M. Sheldrick, SADABS, Version 2008/1, University of G\"ottingen. Germany.
;
_exptl_crystal_colour black
_exptl_crystal_density_diffrn 4.0421
_exptl_crystal_description fragment
_exptl_crystal_F_000 1070
_exptl_crystal_size_max 0.30
_exptl_crystal_size_mid 0.15
_exptl_crystal_size_min 0.10
_exptl_crystal_size_rad 0.10
_refine_diff_density_max 1.67
_refine_diff_density_min -2.04
_refine_ls_extinction_method none
_refine_ls_goodness_of_fit_ref 1.18
_refine_ls_number_constraints 0
_refine_ls_number_parameters 139
_refine_ls_number_reflns 11525
_refine_ls_number_restraints 0
_refine_ls_R_factor_all 0.1608
_refine_ls_R_factor_gt 0.0412
_refine_ls_shift/su_max 0.0168
_refine_ls_shift/su_mean 0.0006
_refine_ls_structure_factor_coef F
_refine_ls_weighting_details w=1/(\s^2^(F)+0.0001F^2^)
_refine_ls_weighting_scheme sigma
_refine_ls_wR_factor_gt 0.0428
_refine_ls_wR_factor_ref 0.0504
_reflns_number_gt 4058
_reflns_number_total 11525
_reflns_threshold_expression I>2\s(I)
_cod_data_source_file ck5041.cif
_cod_data_source_block Rb11Mn8O16
_cod_original_formula_sum 'Mn0.729 O1.458 Rb1'
_cod_database_code 2104672
_cod_database_fobs_code 2104672

loop_
_space_group_symop_ssg_id
_space_group_symop_ssg_operation_algebraic
1 x1,x2,x3,x4
2 -x1,-x2+1/2,x3+1/2,x4
3 -x1+1/2,x2,-x3+1/2,-x4+1/2
4 x1,-x2+1/2,-x3+1/2,-x4+1/2
5 -x1+1/4,-x2+1/4,-x3+1/4,-x4
6 x1+3/4,x2+1/4,-x3+3/4,-x4
7 x1+1/4,-x2+1/4,x3+1/4,x4+1/2
8 -x1+1/4,x2+1/4,x3+1/4,x4+1/2
9 x1,x2+1/2,x3+1/2,x4
10 -x1,-x2,x3,x4
11 -x1+1/2,x2+1/2,-x3,-x4+1/2
12 x1,-x2,-x3,-x4+1/2
13 -x1+1/4,-x2+3/4,-x3+3/4,-x4
14 x1+3/4,x2+3/4,-x3+1/4,-x4
15 x1+1/4,-x2+3/4,x3+3/4,x4+1/2
16 -x1+1/4,x2+3/4,x3+3/4,x4+1/2
17 x1+1/2,x2,x3+1/2,x4
18 -x1+1/2,-x2+1/2,x3,x4
19 -x1,x2,-x3,-x4+1/2
20 x1+1/2,-x2+1/2,-x3,-x4+1/2
21 -x1+3/4,-x2+1/4,-x3+3/4,-x4
22 x1+1/4,x2+1/4,-x3+1/4,-x4
23 x1+3/4,-x2+1/4,x3+3/4,x4+1/2
24 -x1+3/4,x2+1/4,x3+3/4,x4+1/2
25 x1+1/2,x2+1/2,x3,x4
26 -x1+1/2,-x2,x3+1/2,x4
27 -x1,x2+1/2,-x3+1/2,-x4+1/2
28 x1+1/2,-x2,-x3+1/2,-x4+1/2
29 -x1+3/4,-x2+3/4,-x3+1/4,-x4
30 x1+1/4,x2+3/4,-x3+3/4,-x4
31 x1+3/4,-x2+3/4,x3+1/4,x4+1/2
32 -x1+3/4,x2+3/4,x3+1/4,x4+1/2

loop_
_atom_site_type_symbol
_atom_site_label
_atom_site_fract_x
_atom_site_fract_y
_atom_site_fract_z
_atom_site_U_iso_or_equiv
_atom_site_adp_type
_atom_site_calc_flag
_atom_site_refinement_flags
_atom_site_occupancy
_atom_site_disorder_assembly
_atom_site_disorder_group
Rb Rb1 0 0.333668(8) 0 0.03085(6) Uani d . 1 . .
Mn Mn1 0 0 0.25 0.01526(5) Uani d . 1 . .
O O1 0.07780(11) 0.03818(6) 0.75 0.0334(3) Uani d . 0.5 . .

loop_
_atom_site_aniso_label
_atom_site_aniso_U_11
_atom_site_aniso_U_22
_atom_site_aniso_U_33
_atom_site_aniso_U_12
_atom_site_aniso_U_13
_atom_site_aniso_U_23
_atom_site_aniso_type_symbol
Rb1 0.02382(9) 0.02341(9) 0.04532(13) 0 0.00298(9) 0 Rb
Mn1 0.01779(10) 0.01488(9) 0.01311(9) 0 0 0 Mn
O1 0.0438(7) 0.0363(6) 0.0200(4) -0.0153(6) -0.0006(5) -0.0052(4) O

loop_
_atom_site_displace_Fourier_atom_site_label
_atom_site_displace_Fourier_axis
_atom_site_displace_Fourier_wave_vector_seq_id
_atom_site_displace_Fourier_param_cos
_atom_site_displace_Fourier_param_sin
Rb1 x 1 0.00695(2) 0
Rb1 y 1 0 -0.008670(19)
Rb1 z 1 -0.02282(8) 0
Rb1 x 2 0 -0.00026(2)
Rb1 y 2 0.000392(10) 0
Rb1 z 2 0 -0.03264(6)
Rb1 x 3 -0.00023(3) 0
Rb1 y 3 0 0.000772(15)
Rb1 z 3 0.00459(7) 0
Rb1 x 4 0 -0.00054(5)
Rb1 y 4 0.00005(3) 0
Rb1 z 4 0 -0.00154(13)
Rb1 x 5 0.00021(6) 0
Rb1 y 5 0 0.00013(5)
Rb1 z 5 0.00222(16) 0
Rb1 x 6 0 -0.0004(2)
Rb1 y 6 -0.00058(10) 0
Rb1 z 6 0 0.0139(4)
Mn1 x 1 0 0
Mn1 y 1 0 0
Mn1 z 1 0 -0.01481(9)
Mn1 x 2 0 0
Mn1 y 2 0 0
Mn1 z 2 0 0.00008(10)
Mn1 x 3 0 0
Mn1 y 3 0 0
Mn1 z 3 0 0.01086(11)
Mn1 x 4 0 0
Mn1 y 4 0 0
Mn1 z 4 0 0.00205(10)
Mn1 x 5 0 0
Mn1 y 5 0 0
Mn1 z 5 0 -0.00103(11)
Mn1 x 6 0 0
Mn1 y 6 0 0
Mn1 z 6 0 -0.00061(11)
O1 x 1 0 0
O1 y 1 0 0
O1 z 1 0 -0.0255(6)
O1 x 2 -0.0212(3) -0.0489(2)
O1 y 2 -0.00157(16) 0.03850(14)
O1 z 2 0.0025(13) -0.0093(9)
O1 x 3 -0.0421(4) 0.0064(3)
O1 y 3 0.0274(2) 0.00152(16)
O1 z 3 -0.0093(16) 0.0107(11)
O1 x 4 0 0.0130(4)
O1 y 4 0 -0.0074(2)
O1 z 4 0 0.0061(12)

loop_
_atom_site_displace_special_func_atom_site_label
_atom_site_displace_special_func_sawtooth_ax
_atom_site_displace_special_func_sawtooth_ay
_atom_site_displace_special_func_sawtooth_az
_atom_site_displace_special_func_sawtooth_c
_atom_site_displace_special_func_sawtooth_w
? ? ? ? ? ?

loop_
_atom_site_Fourier_wave_vector_seq_id
_atom_site_Fourier_wave_vector_x
_atom_site_Fourier_wave_vector_z
1 0.00000 1.45870
2 0.00000 2.91740
3 0.00000 4.37610
4 0.00000 5.83480
5 0.00000 7.29350
6 0.00000 8.75220

loop_
_atom_site_occ_Fourier_atom_site_label
_atom_site_occ_Fourier_wave_vector_seq_id
_atom_site_occ_Fourier_param_cos
_atom_site_occ_Fourier_param_sin
? ? ? ?

loop_
_atom_site_occ_special_func_atom_site_label
_atom_site_occ_special_func_crenel_c
_atom_site_occ_special_func_crenel_w
O1 0.25 0.5

loop_
_atom_site_U_Fourier_atom_site_label
_atom_site_U_Fourier_tens_elem
_atom_site_U_Fourier_wave_vector_seq_id
_atom_site_U_Fourier_param_cos
_atom_site_U_Fourier_param_sin
Rb1 U11 1 0 0.00253(10)
Rb1 U22 1 0 -0.00002(8)
Rb1 U33 1 0 0.02294(17)
Rb1 U12 1 -0.00180(8) 0
Rb1 U13 1 0 -0.00413(10)
Rb1 U23 1 -0.01033(8) 0
Rb1 U11 2 -0.00092(10) 0
Rb1 U22 2 0.00356(9) 0
Rb1 U33 2 -0.02501(16) 0
Rb1 U12 2 0 0.00026(8)
Rb1 U13 2 0.00320(11) 0
Rb1 U23 2 0 -0.00271(10)
Rb1 U11 3 0 0.00131(17)
Rb1 U22 3 0 0.00081(16)
Rb1 U33 3 0 -0.01566(17)
Rb1 U12 3 0.00000(15) 0
Rb1 U13 3 0 0.00305(12)
Rb1 U23 3 0.00064(10) 0
Rb1 U11 4 0.0037(2) 0
Rb1 U22 4 -0.0015(2) 0
Rb1 U33 4 0.0224(2) 0
Rb1 U12 4 0 -0.0023(2)
Rb1 U13 4 -0.00067(19) 0
Rb1 U23 4 0 -0.00109(19)
Rb1 U11 5 0 -0.0012(4)
Rb1 U22 5 0 -0.0023(4)
Rb1 U33 5 0 0.0126(3)
Rb1 U12 5 0.0020(3) 0
Rb1 U13 5 0 -0.0077(2)
Rb1 U23 5 -0.0021(3) 0
Rb1 U11 6 0.0080(6) 0
Rb1 U22 6 -0.0047(6) 0
Rb1 U33 6 -0.0142(5) 0
Rb1 U12 6 0 -0.0011(4)
Rb1 U13 6 0.0025(5) 0
Rb1 U23 6 0 -0.0039(4)
Mn1 U11 1 -0.00269(11) 0
Mn1 U22 1 -0.00111(11) 0
Mn1 U33 1 -0.00112(10) 0
Mn1 U12 1 0 0.00190(9)
Mn1 U13 1 0 0
Mn1 U23 1 0 0
Mn1 U11 2 -0.00310(12) 0
Mn1 U22 2 0.00118(11) 0
Mn1 U33 2 -0.00035(12) 0
Mn1 U12 2 0 -0.00041(11)
Mn1 U13 2 0 0
Mn1 U23 2 0 0
Mn1 U11 3 0.00033(16) 0
Mn1 U22 3 0.00027(13) 0
Mn1 U33 3 0.00059(13) 0
Mn1 U12 3 0 -0.00054(12)
Mn1 U13 3 0 0
Mn1 U23 3 0 0
O1 U11 1 0 0
O1 U22 1 0 0
O1 U33 1 0 0
O1 U12 1 0 0
O1 U13 1 0 0
O1 U23 1 0 0
O1 U11 2 0.020(2) 0.0470(11)
O1 U22 2 -0.0158(16) -0.0126(9)
O1 U33 2 -0.0025(10) -0.0026(6)
O1 U12 2 0.0128(17) -0.0154(8)
O1 U13 2 -0.0036(14) 0.0068(6)
O1 U23 2 -0.0057(12) 0.0012(6)
O1 U11 3 0.0335(13) -0.0003(19)
O1 U22 3 -0.0092(10) 0.0144(18)
O1 U33 3 0.0029(6) 0.0016(12)
O1 U12 3 -0.0058(9) -0.0125(17)
O1 U13 3 -0.0012(8) 0.0037(14)
O1 U23 3 0.0039(7) 0.0057(13)

loop_
_atom_type_symbol
_atom_type_scat_dispersion_real
_atom_type_scat_dispersion_imag
_atom_type_scat_source
Rb -0.939 2.968 'International Tables Vol C tables 4.2.6.8 and 6.1.1.1'
Mn 0.337 0.728 'International Tables Vol C tables 4.2.6.8 and 6.1.1.1'
O 0.011 0.006 'International Tables Vol C tables 4.2.6.8 and 6.1.1.1'

loop_
_cell_subsystem_code
_cell_subsystem_description
_cell_subsystem_matrix_W_1_1
_cell_subsystem_matrix_W_1_4
_cell_subsystem_matrix_W_2_2
_cell_subsystem_matrix_W_3_3
_cell_subsystem_matrix_W_4_1
_cell_subsystem_matrix_W_4_4
? '1-st subsystem' 1 0 1 1 0 1
? '2-nd subsystem' 1 0 1 0 0 0

loop_
_cell_subsystem_matrix_W_1_2
_cell_subsystem_matrix_W_1_3
_cell_subsystem_matrix_W_2_1
_cell_subsystem_matrix_W_2_3
_cell_subsystem_matrix_W_2_4
_cell_subsystem_matrix_W_3_1
_cell_subsystem_matrix_W_3_2
_cell_subsystem_matrix_W_3_4
_cell_subsystem_matrix_W_4_2
_cell_subsystem_matrix_W_4_3
0 0 0 0 0 0 0 0 0 0
0 0 0 0 0 0 0 1 0 1

loop_
_cell_wave_vector_seq_id
_cell_wave_vector_x
_cell_wave_vector_y
_cell_wave_vector_z
1 0.00000 0.00000 1.45870

loop_
_geom_angle_atom_site_label_1
_geom_angle_atom_site_label_2
_geom_angle_atom_site_label_3
_geom_angle_site_symmetry_1
_geom_angle_site_symmetry_2
_geom_angle_site_symmetry_3
_geom_angle_publ_flag
_geom_angle_max
_geom_angle_min
_geom_angle_av
Rb1 Rb1 Rb1 2_554 . 2_555 yes 62.57(5) 58.32(6) 60.91(5)
Mn1 Mn1 Mn1 1_554 . 1_556 yes 180 180 180
Mn1 Mn1 O1 1_554 . 1_554 yes 46.5(3) 42.0(3) 43.7(3)
Mn1 Mn1 O1 1_554 . . yes 138.8(3) 131.6(3) 133.8(3)
Mn1 Mn1 O1 1_554 . 10_554 yes 46.5(3) 42.0(3) 43.7(3)
Mn1 Mn1 O1 1_554 . 10_555 yes 138.8(3) 131.6(3) 133.8(3)
Mn1 Mn1 O1 1_554 . 19_555 yes 48.4(3) 41.4(3) 46.3(3)
Mn1 Mn1 O1 1_554 . 19_556 yes 138.0(3) 133.5(3) 136.3(3)
Mn1 Mn1 O1 1_554 . 12_555 yes 48.4(3) 41.4(3) 46.3(3)
Mn1 Mn1 O1 1_554 . 12_556 yes 138.0(3) 133.5(3) 136.3(3)
Mn1 Mn1 O1 1_556 . 1_554 yes 138.0(3) 133.5(3) 136.3(3)
Mn1 Mn1 O1 1_556 . . yes 48.4(3) 41.2(3) 46.2(3)
Mn1 Mn1 O1 1_556 . 10_554 yes 138.0(3) 133.5(3) 136.3(3)
Mn1 Mn1 O1 1_556 . 10_555 yes 48.4(3) 41.2(3) 46.2(3)
Mn1 Mn1 O1 1_556 . 19_555 yes 138.6(3) 131.6(3) 133.7(3)
Mn1 Mn1 O1 1_556 . 19_556 yes 46.5(3) 42.0(3) 43.7(3)
Mn1 Mn1 O1 1_556 . 12_555 yes 138.6(3) 131.6(3) 133.7(3)
Mn1 Mn1 O1 1_556 . 12_556 yes 46.5(3) 42.0(3) 43.7(3)
O1 Mn1 O1 1_554 . . yes 104.9(5) 95.4(4) 100.9(4)
O1 Mn1 O1 1_554 . 10_554 yes 92.9(4) 83.9(4) 87.4(4)
O1 Mn1 O1 1_554 . 10_555 yes 153.8(4) 138.9(4) 143.6(4)
O1 Mn1 O1 1_554 . 19_556 yes 115.6(4) 109.2(4) 112.1(4)
O1 Mn1 O1 1_554 . 12_556 yes 133.3(4) 126.0(4) 129.9(4)
O1 Mn1 O1 . . 10_554 yes 153.8(5) 138.9(4) 143.6(4)
O1 Mn1 O1 . . 10_555 yes 96.7(4) 82.3(4) 92.4(4)
O1 Mn1 O1 . . 19_555 yes 150.4(4) 144.3(4) 148.9(4)
O1 Mn1 O1 . . 12_555 yes 101.1(4) 96.5(4) 97.7(4)
O1 Mn1 O1 10_554 . 10_555 yes 104.9(5) 95.4(4) 100.9(4)
O1 Mn1 O1 10_554 . 19_556 yes 133.3(4) 126.0(4) 129.9(4)
O1 Mn1 O1 10_554 . 12_556 yes 115.6(4) 109.2(4) 112.1(4)
O1 Mn1 O1 10_555 . 19_555 yes 101.1(4) 96.5(4) 97.7(4)
O1 Mn1 O1 10_555 . 12_555 yes 150.4(4) 144.3(4) 148.9(4)
O1 Mn1 O1 19_555 . 19_556 yes 104.9(4) 95.6(5) 100.8(4)
O1 Mn1 O1 19_555 . 12_555 yes 96.7(4) 82.9(4) 92.5(4)
O1 Mn1 O1 19_555 . 12_556 yes 153.0(5) 138.9(4) 143.8(4)
O1 Mn1 O1 19_556 . 12_555 yes 153.0(4) 138.9(4) 143.8(4)
O1 Mn1 O1 19_556 . 12_556 yes 92.9(4) 84.0(4) 87.4(4)
O1 Mn1 O1 12_555 . 12_556 yes 104.9(4) 95.6(5) 100.8(4)
Mn1 O1 Mn1 . . 1_556 yes 96.6(4) 85.6(4) 90.1(4)
Mn1 O1 O1 . . 1_554 yes 41.9(3) 38.2(3) 39.9(3)
Mn1 O1 O1 . . 1_556 yes 132.8(5) 119.1(6) 123.8(5)
Mn1 O1 O1 . . 10_555 yes 48.8(3) 41.6(3) 43.8(3)
Mn1 O1 O1 . . 19_557 yes 114.9(4) 107.5(4) 110.8(4)
Mn1 O1 O1 . . 12_555 yes 42.2(3) 39.2(3) 41.2(3)
Mn1 O1 O1 1_556 . 1_554 yes 125.8(6) 116.1(5) 119.8(4)
Mn1 O1 O1 1_556 . 1_556 yes 42.5(3) 36.6(3) 39.2(3)
Mn1 O1 O1 1_556 . 10_555 yes 48.0(3) 43.5(3) 46.3(3)
Mn1 O1 O1 1_556 . 19_557 yes 35.6(3) 32.2(3) 33.9(2)
Mn1 O1 O1 1_556 . 12_555 yes 128.8(5) 121.9(5) 126.6(5)
O1 O1 O1 1_554 . 10_555 yes 81.5(4) 75.7(4) 78.1(4)
O1 O1 O1 1_554 . 19_557 yes 152.6(4) 148.3(4) 149.1(4)
O1 O1 O1 1_556 . 10_555 yes 87.0(4) 78.2(4) 81.5(4)
O1 O1 O1 1_556 . 12_555 yes 169.1(5) 159.6(6) 164.4(5)
O1 O1 O1 10_555 . 19_557 yes 74.8(4) 69.6(3) 72.1(3)
O1 O1 O1 10_555 . 12_555 yes 84.1(4) 78.4(4) 82.4(4)
O1 O1 O1 19_557 . 12_555 yes 155.5(5) 148.4(5) 153.5(5)

loop_
_geom_bond_atom_site_label_1
_geom_bond_atom_site_label_2
_geom_bond_site_symmetry_1
_geom_bond_site_symmetry_2
_geom_bond_publ_flag
_geom_bond_distance_max
_geom_bond_distance_min
_geom_bond_distance_av
Rb1 Rb1 . 2_554 yes 4.125(3) 3.492(2) 3.917(3)
Rb1 Rb1 . 2_555 yes 4.125(3) 3.492(2) 3.921(3)
Rb1 Mn1 . 9_555 yes 3.899(3) 3.3875(15) 356.1(2)
Rb1 Mn1 . 9_556 yes 4.817(2) 3.3875(15) 401.7(2)
Rb1 Mn1 . 5_555 yes 4.781(2) 3.460(3) 415.4(3)
Rb1 Mn1 . 5_556 yes 3.974(2) 3.459(3) 368.0(3)
Rb1 Mn1 . 21_456 yes 4.175(2) 3.459(3) 368.8(3)
Rb1 O1 . 2_554 yes 3.166(12) 2.838(11) 143.8(5)
Rb1 O1 . 2_555 yes 3.365(11) 2.900(11) 90.5(3)
Rb1 O1 . 2_556 yes 5.322(10) 2.900(11) 283.0(8)
Rb1 O1 . 4_555 yes 4.539(11) 2.900(11) 190.2(6)
Rb1 O1 . 4_556 yes 3.365(11) 2.838(11) 225.6(7)
Rb1 O1 . 5_556 yes 3.985(10) 2.754(12) 191.1(6)
Rb1 O1 . 6_455 yes 3.898(11) 2.893(10) 114.3(4)
Rb1 O1 . 6_456 yes 3.016(10) 2.802(9) 112.7(4)
Rb1 O1 . 6_457 yes 4.330(10) 2.646(9) 226.5(8)
Rb1 O1 . 22_557 yes 5.656(12) 3.297(10) 130.4(3)
Rb1 O1 . 23_454 yes 4.312(9) 2.763(11) 206.9(6)
Rb1 O1 . 23_455 yes 5.365(12) 2.754(12) 117.7(3)
Rb1 O1 . 8_553 yes 4.330(10) 2.930(11) 120.7(4)
Rb1 O1 . 8_554 yes 2.930(11) 2.646(9) 108.7(4)
Rb1 O1 . 8_555 yes 3.898(11) 2.802(9) 224.1(8)
Rb1 O1 . 24_454 yes 4.715(11) 3.297(10) 252.4(6)
Mn1 Mn1 . 1_554 yes 2.7861(12) 2.6560(14) 2.7248(12)
Mn1 Mn1 . 1_556 yes 2.7861(12) 2.6560(14) 2.7258(12)
Mn1 O1 . 1_554 yes 2.010(11) 1.830(8) 1.967(9)
Mn1 O1 . . yes 1.942(10) 1.863(10) 1.885(9)
Mn1 O1 . 10_554 yes 2.010(11) 1.830(8) 1.967(9)
Mn1 O1 . 10_555 yes 1.942(10) 1.863(10) 1.885(9)
Mn1 O1 . 19_555 yes 1.941(10) 1.861(8) 1.884(9)
Mn1 O1 . 19_556 yes 2.010(10) 1.839(8) 1.965(9)
Mn1 O1 . 12_555 yes 1.941(10) 1.861(8) 1.884(9)
Mn1 O1 . 12_556 yes 2.010(10) 1.839(8) 1.965(9)
O1 O1 . 1_554 yes 3.076(14) 2.733(14) 2.952(13)
O1 O1 . 1_556 yes 3.076(13) 2.750(14) 2.955(13)
O1 O1 . 10_555 yes 2.879(15) 2.481(12) 2.719(14)
O1 O1 . 19_557 yes 3.385(14) 3.213(14) 3.299(14)
O1 O1 . 12_555 yes 2.895(14) 2.802(12) 2.823(13)

loop_
_geom_hbond_atom_site_label_D
_geom_hbond_atom_site_label_H
_geom_hbond_atom_site_label_A
_geom_hbond_site_symmetry_D
_geom_hbond_site_symmetry_H
_geom_hbond_site_symmetry_A
_geom_hbond_distance_DH
_geom_hbond_distance_HA
_geom_hbond_distance_DA
_geom_hbond_angle_DHA
_geom_hbond_publ_flag
? ? ? ? ? ? ? ? ? ? ?

loop_
_geom_torsion_atom_site_label_1
_geom_torsion_atom_site_label_2
_geom_torsion_atom_site_label_3
_geom_torsion_atom_site_label_4
_geom_torsion_site_symmetry_1
_geom_torsion_site_symmetry_2
_geom_torsion_site_symmetry_3
_geom_torsion_site_symmetry_4
_geom_torsion
_geom_torsion_publ_flag
? ? ? ? ? ? ? ? ? ?
